data_7232082
loop_
_publ_author_name
'Sharara, Kudzaishe N.'
'Nyamayaro, Kudzanai'
'Wicht, Merrill M.'
'Venter, Gerhard A.'
'B\'athori, Nikoletta B.'

_publ_section_title
;
 Multicomponent crystals of nitrofurazone -- when more is less
;
_journal_issue 7
_journal_name_full CrystEngComm
_journal_page_first 1091
_journal_paper_doi 10.1039/C8CE01911H
_journal_volume 21
_journal_year 2019
_chemical_formula_sum 'C6 H6 N4 O4'
_chemical_formula_weight 198.15
_space_group_crystal_system monoclinic
_space_group_IT_number 14
_space_group_name_Hall '-P 2ybc'
_space_group_name_H-M_alt 'P 1 21/c 1'
_symmetry_space_group_name_Hall '-P 2ybc'
_symmetry_space_group_name_H-M 'P 1 21/c 1'
_atom_sites_solution_hydrogens mixed
_audit_creation_method SHELXL-2016/4
_audit_update_record
;
2018-11-06 deposited with the CCDC.
2019-01-03 downloaded from the CCDC.
;
_cell_angle_alpha 90
_cell_angle_beta 103.134(3)
_cell_angle_gamma 90
_cell_formula_units_Z 4
_cell_length_a 13.4449(14)
_cell_length_b 7.8221(9)
_cell_length_c 7.8587(9)
_cell_measurement_reflns_used 1710
_cell_measurement_temperature 173(2)
_cell_measurement_theta_max 28.423
_cell_measurement_theta_min 3.034
_cell_volume 804.86(16)
_computing_structure_refinement 'SHELXL-2016/4 (Sheldrick, 2016)'
_diffrn_ambient_temperature 173(2)
_diffrn_measured_fraction_theta_full 0.999
_diffrn_measured_fraction_theta_max 0.998
_diffrn_measurement_device_type 'Bruker APEX II'
_diffrn_radiation_type MoK\a
_diffrn_radiation_wavelength 0.71073
_diffrn_reflns_av_R_equivalents 0.0310
_diffrn_reflns_av_unetI/netI 0.0149
_diffrn_reflns_Laue_measured_fraction_full 0.999
_diffrn_reflns_Laue_measured_fraction_max 0.998
_diffrn_reflns_limit_h_max 17
_diffrn_reflns_limit_h_min -16
_diffrn_reflns_limit_k_max 10
_diffrn_reflns_limit_k_min -10
_diffrn_reflns_limit_l_max 10
_diffrn_reflns_limit_l_min -10
_diffrn_reflns_number 19287
_diffrn_reflns_point_group_measured_fraction_full 0.999
_diffrn_reflns_point_group_measured_fraction_max 0.998
_diffrn_reflns_theta_full 25.242
_diffrn_reflns_theta_max 28.423
_diffrn_reflns_theta_min 3.034
_exptl_absorpt_coefficient_mu 0.140
_exptl_absorpt_correction_T_max 1.000
_exptl_absorpt_correction_T_min 0.889
_exptl_absorpt_correction_type multi-scan
_exptl_absorpt_process_details 'SADABS, Bruker ASX'
_exptl_crystal_colour orange
_exptl_crystal_density_diffrn 1.635
_exptl_crystal_description prism
_exptl_crystal_F_000 408
_exptl_crystal_size_max 0.250
_exptl_crystal_size_mid 0.250
_exptl_crystal_size_min 0.100
_refine_diff_density_max 0.249
_refine_diff_density_min -0.269
_refine_diff_density_rms 0.045
_refine_ls_extinction_method none
_refine_ls_goodness_of_fit_ref 1.047
_refine_ls_hydrogen_treatment mixed
_refine_ls_matrix_type full
_refine_ls_number_parameters 139
_refine_ls_number_reflns 2029
_refine_ls_number_restraints 0
_refine_ls_restrained_S_all 1.047
_refine_ls_R_factor_all 0.0423
_refine_ls_R_factor_gt 0.0333
_refine_ls_shift/su_max 0.000
_refine_ls_shift/su_mean 0.000
_refine_ls_structure_factor_coef Fsqd
_refine_ls_weighting_details 'w=1/[\s^2^(Fo^2^)+(0.0438P)^2^+0.2417P] where P=(Fo^2^+2Fc^2^)/3'
_refine_ls_weighting_scheme calc
_refine_ls_wR_factor_gt 0.0826
_refine_ls_wR_factor_ref 0.0892
_reflns_Friedel_coverage 0.000
_reflns_number_gt 1710
_reflns_number_total 2029
_reflns_threshold_expression 'I > 2\s(I)'
_cod_data_source_file c8ce01911h2.cif
_cod_data_source_block gamma_LT
_cod_depositor_comments 'Adding full bibliography for 7232079--7232083.cif.'
_cod_database_code 7232082
_shelx_shelxl_version_number 2016/4
_shelx_space_group_comment
;
The symmetry employed for this shelxl refinement is uniquely defined
by the following loop, which should always be used as a source of
symmetry information in preference to the above space-group names.
They are only intended as comments.
;
_shelx_estimated_absorpt_t_min 0.966
_shelx_estimated_absorpt_t_max 0.986

loop_
_space_group_symop_operation_xyz
'x, y, z'
'-x, y+1/2, -z+1/2'
'-x, -y, -z'
'x, -y-1/2, z-1/2'

loop_
_atom_site_label
_atom_site_type_symbol
_atom_site_fract_x
_atom_site_fract_y
_atom_site_fract_z
_atom_site_U_iso_or_equiv
_atom_site_adp_type
_atom_site_occupancy
_atom_site_site_symmetry_order
_atom_site_calc_flag
_atom_site_refinement_flags_posn
_atom_site_refinement_flags_adp
N1 N 0.12911(7) -0.04158(12) 0.60673(13) 0.0233(2) Uani 1 1 d . .
O2 O 0.17835(8) -0.15272(11) 0.55202(14) 0.0367(3) Uani 1 1 d . .
O3 O 0.05863(7) -0.07061(12) 0.67852(12) 0.0325(2) Uani 1 1 d . .
C4 C 0.15314(8) 0.13205(14) 0.58685(14) 0.0194(2) Uani 1 1 d . .
O5 O 0.23528(6) 0.16265(9) 0.51976(10) 0.01901(18) Uani 1 1 d . .
C6 C 0.24271(8) 0.33738(13) 0.51504(14) 0.0188(2) Uani 1 1 d . .
C7 C 0.16652(9) 0.41145(15) 0.57850(15) 0.0226(2) Uani 1 1 d . .
H7 H 0.155126 0.530440 0.589131 0.027 Uiso 1 1 calc R U
C8 C 0.10796(9) 0.27685(15) 0.62526(15) 0.0234(2) Uani 1 1 d . .
H8 H 0.049434 0.286108 0.673356 0.028 Uiso 1 1 calc R U
C9 C 0.32371(8) 0.39983(13) 0.44013(14) 0.0191(2) Uani 1 1 d . .
H9 H 0.367587 0.322163 0.399793 0.023 Uiso 1 1 calc R U
N10 N 0.33617(7) 0.56153(12) 0.42829(12) 0.0192(2) Uani 1 1 d . .
N11 N 0.41299(7) 0.60980(11) 0.35289(12) 0.0206(2) Uani 1 1 d . .
H11 H 0.4508(12) 0.537(2) 0.310(2) 0.035(4) Uiso 1 1 d . .
C12 C 0.43639(9) 0.77904(14) 0.34366(15) 0.0208(2) Uani 1 1 d . .
O13 O 0.51103(7) 0.81862(11) 0.28499(13) 0.0311(2) Uani 1 1 d . .
N14 N 0.37655(9) 0.89067(13) 0.40041(15) 0.0284(2) Uani 1 1 d . .
H15 H 0.3931(13) 0.993(3) 0.404(2) 0.049(5) Uiso 1 1 d . .
H14 H 0.3226(14) 0.854(2) 0.442(2) 0.045(5) Uiso 1 1 d . .

loop_
_atom_site_aniso_label
_atom_site_aniso_U_11
_atom_site_aniso_U_22
_atom_site_aniso_U_33
_atom_site_aniso_U_23
_atom_site_aniso_U_13
_atom_site_aniso_U_12
N1 0.0232(5) 0.0203(5) 0.0277(5) 0.0020(4) 0.0087(4) -0.0057(4)
O2 0.0416(6) 0.0172(4) 0.0580(6) -0.0015(4) 0.0249(5) -0.0029(4)
O3 0.0300(5) 0.0338(5) 0.0383(5) 0.0051(4) 0.0173(4) -0.0115(4)
C4 0.0186(5) 0.0193(5) 0.0220(5) 0.0009(4) 0.0080(4) -0.0041(4)
O5 0.0200(4) 0.0144(4) 0.0251(4) 0.0009(3) 0.0105(3) -0.0024(3)
C6 0.0216(5) 0.0138(5) 0.0215(5) 0.0002(4) 0.0058(4) -0.0024(4)
C7 0.0256(6) 0.0178(5) 0.0266(5) -0.0010(4) 0.0106(4) -0.0009(4)
C8 0.0222(6) 0.0235(6) 0.0273(5) -0.0008(4) 0.0116(4) -0.0017(4)
C9 0.0204(5) 0.0157(5) 0.0228(5) 0.0001(4) 0.0085(4) -0.0005(4)
N10 0.0201(5) 0.0178(4) 0.0221(4) 0.0006(3) 0.0096(4) -0.0022(3)
N11 0.0240(5) 0.0138(4) 0.0288(5) -0.0007(3) 0.0161(4) -0.0006(4)
C12 0.0214(6) 0.0157(5) 0.0263(5) 0.0033(4) 0.0073(4) -0.0009(4)
O13 0.0262(5) 0.0206(4) 0.0520(6) 0.0088(4) 0.0203(4) -0.0015(3)
N14 0.0324(6) 0.0137(5) 0.0438(6) -0.0006(4) 0.0187(5) 0.0003(4)

loop_
_atom_type_symbol
_atom_type_description
_atom_type_scat_dispersion_real
_atom_type_scat_dispersion_imag
_atom_type_scat_source
C C 0.0033 0.0016 'International Tables Vol C Tables 4.2.6.8 and 6.1.1.4'
H H 0.0000 0.0000 'International Tables Vol C Tables 4.2.6.8 and 6.1.1.4'
N N 0.0061 0.0033 'International Tables Vol C Tables 4.2.6.8 and 6.1.1.4'
O O 0.0106 0.0060 'International Tables Vol C Tables 4.2.6.8 and 6.1.1.4'

loop_
_geom_angle_atom_site_label_1
_geom_angle_atom_site_label_2
_geom_angle_atom_site_label_3
_geom_angle
O2 N1 O3 124.27(10)
O2 N1 C4 119.12(10)
O3 N1 C4 116.60(10)
O5 C4 C8 112.83(10)
O5 C4 N1 116.23(10)
C8 C4 N1 130.94(11)
C4 O5 C6 104.99(8)
C7 C6 O5 110.34(9)
C7 C6 C9 134.97(10)
O5 C6 C9 114.63(10)
C6 C7 C8 106.70(10)
C6 C7 H7 126.7
C8 C7 H7 126.7
C4 C8 C7 105.15(10)
C4 C8 H8 127.4
C7 C8 H8 127.4
N10 C9 C6 119.28(10)
N10 C9 H9 120.4
C6 C9 H9 120.4
C9 N10 N11 115.56(10)
N10 N11 C12 120.02(9)
N10 N11 H11 123.4(11)
C12 N11 H11 116.6(11)
O13 C12 N14 124.39(11)
O13 C12 N11 118.62(10)
N14 C12 N11 116.98(10)
C12 N14 H15 117.9(13)
C12 N14 H14 120.5(11)
H15 N14 H14 121.4(17)

loop_
_geom_bond_atom_site_label_1
_geom_bond_atom_site_label_2
_geom_bond_distance
N1 O2 1.2281(13)
N1 O3 1.2291(13)
N1 C4 1.4129(14)
C4 O5 1.3488(13)
C4 C8 1.3514(16)
O5 C6 1.3715(13)
C6 C7 1.3660(16)
C6 C9 1.4362(15)
C7 C8 1.4124(16)
C7 H7 0.9500
C8 H8 0.9500
C9 N10 1.2821(14)
C9 H9 0.9500
N10 N11 1.3559(13)
N11 C12 1.3664(14)
N11 H11 0.882(17)
C12 O13 1.2352(14)
C12 N14 1.3311(15)
N14 H15 0.830(19)
N14 H14 0.906(19)

loop_
_geom_torsion_atom_site_label_1
_geom_torsion_atom_site_label_2
_geom_torsion_atom_site_label_3
_geom_torsion_atom_site_label_4
_geom_torsion
O2 N1 C4 O5 -5.01(15)
O3 N1 C4 O5 175.27(9)
O2 N1 C4 C8 175.63(12)
O3 N1 C4 C8 -4.09(18)
C8 C4 O5 C6 -0.08(12)
N1 C4 O5 C6 -179.56(9)
C4 O5 C6 C7 0.13(12)
C4 O5 C6 C9 -177.49(9)
O5 C6 C7 C8 -0.13(13)
C9 C6 C7 C8 176.80(12)
O5 C4 C8 C7 0.00(13)
N1 C4 C8 C7 179.38(11)
C6 C7 C8 C4 0.08(13)
C7 C6 C9 N10 2.5(2)
O5 C6 C9 N10 179.29(10)
C6 C9 N10 N11 -178.73(9)
C9 N10 N11 C12 -176.08(10)
N10 N11 C12 O13 175.19(10)
N10 N11 C12 N14 -4.39(16)
